data_4023408
loop_
_publ_author_name
'Fraser F. Fleming'
'Guoqing Wei'
'Omar W. Steward'

_publ_section_title
;
 Cyclic Nitriles: Stereodivergent Addition-Alkylation-Cyclization
 to cis- and trans-Abietanes
;
_journal_name_full 'Journal of Organic Chemistry'
_journal_page_first 3674
_journal_page_last 3679
_journal_paper_doi 10.1021/jo8001062
_journal_volume 73
_journal_year 2008
_chemical_formula_moiety 'C17 H21 N'
_chemical_formula_sum 'C17 H21 N'
_chemical_formula_weight 239.35
_chemical_melting_point 397.5(5)
_chemical_name_systematic
;
 1,4a-Dimethyl-1,2,3,4,4a,9,10,10a-octahydro-phenanthrene-1-carbonitrile
;
_space_group_IT_number 61
_symmetry_cell_setting orthorhombic
_symmetry_space_group_name_Hall '-P 2ac 2ab'
_symmetry_space_group_name_H-M 'P b c a'
_atom_sites_solution_hydrogens geom
_atom_sites_solution_primary direct
_atom_sites_solution_secondary difmap
_audit_creation_method SHELXL-97
_cell_angle_alpha 90.00
_cell_angle_beta 90.00
_cell_angle_gamma 90.00
_cell_formula_units_Z 8
_cell_length_a 8.368(5)
_cell_length_b 13.830(7)
_cell_length_c 23.727(13)
_cell_measurement_temperature 296(2)
_cell_volume 2746(3)
_computing_structure_refinement 'SHELXL-97 (Sheldrick, 1997)'
_computing_structure_solution 'SHELXS-97 (Sheldrick, 1990)'
_diffrn_ambient_temperature 296(2)
_diffrn_measured_fraction_theta_full 0.944
_diffrn_measured_fraction_theta_max 0.944
_diffrn_radiation_monochromator graphite
_diffrn_radiation_source 'fine-focus sealed tube'
_diffrn_radiation_type MoK\a
_diffrn_radiation_wavelength 0.71073
_diffrn_reflns_av_R_equivalents 0.0439
_diffrn_reflns_av_sigmaI/netI 0.0252
_diffrn_reflns_limit_h_max 12
_diffrn_reflns_limit_h_min -12
_diffrn_reflns_limit_k_max 20
_diffrn_reflns_limit_k_min -21
_diffrn_reflns_limit_l_max 34
_diffrn_reflns_limit_l_min -34
_diffrn_reflns_number 42865
_diffrn_reflns_theta_full 33.06
_diffrn_reflns_theta_max 33.06
_diffrn_reflns_theta_min 2.95
_exptl_absorpt_coefficient_mu 0.066
_exptl_crystal_colour colorless
_exptl_crystal_density_diffrn 1.158
_exptl_crystal_density_method 'not measured'
_exptl_crystal_description plate
_exptl_crystal_F_000 1040
_exptl_crystal_size_max 0.47
_exptl_crystal_size_mid 0.20
_exptl_crystal_size_min 0.07
_refine_diff_density_max 0.326
_refine_diff_density_min -0.511
_refine_diff_density_rms 0.129
_refine_ls_extinction_method none
_refine_ls_goodness_of_fit_ref 1.079
_refine_ls_hydrogen_treatment mixed
_refine_ls_matrix_type full
_refine_ls_number_parameters 165
_refine_ls_number_reflns 4905
_refine_ls_number_restraints 0
_refine_ls_restrained_S_all 1.079
_refine_ls_R_factor_all 0.1159
_refine_ls_R_factor_gt 0.0758
_refine_ls_shift/su_max 0.001
_refine_ls_shift/su_mean 0.000
_refine_ls_structure_factor_coef Fsqd
_refine_ls_weighting_details 'calc w=1/[\s^2^(Fo^2^)+(0.1177P)^2^+0.6087P] where P=(Fo^2^+2Fc^2^)/3'
_refine_ls_weighting_scheme calc
_refine_ls_wR_factor_gt 0.1943
_refine_ls_wR_factor_ref 0.2414
_reflns_number_gt 3082
_reflns_number_total 4905
_reflns_threshold_expression >2sigma(I)
_cod_data_source_file jo8001062-File003.cif
_cod_data_source_block matrix_0m
_cod_depositor_comments
;
The following automatic conversions were performed:
'_symmetry_cell_setting' value 'Orthorhombic' changed to 'orthorhombic'
according to '/home/saulius/struct/CIF-dictionaries/cif_core.dic'
dictionary named 'cif_core.dic' version 2.4.1 from 2010-06-29.

Automatic conversion script
Id: cif_fix_enum 1527 2010-12-29 10:47:43Z saulius 

The following automatic conversions were performed:

'_chemical_melting_point' value '397-398k' was changed to '397.5(5)'
- the average value was taken and precision was estimated.

Automatic conversion script
Id: cif_fix_values 1646 2011-03-28 12:23:43Z adriana 
;
_cod_database_code 4023408

loop_
_symmetry_equiv_pos_as_xyz
'x, y, z'
'-x+1/2, -y, z+1/2'
'-x, y+1/2, -z+1/2'
'x+1/2, -y+1/2, -z'
'-x, -y, -z'
'x-1/2, y, -z-1/2'
'x, -y-1/2, z-1/2'
'-x-1/2, y-1/2, z'

loop_
_atom_site_label
_atom_site_type_symbol
_atom_site_fract_x
_atom_site_fract_y
_atom_site_fract_z
_atom_site_U_iso_or_equiv
_atom_site_adp_type
_atom_site_occupancy
_atom_site_symmetry_multiplicity
_atom_site_calc_flag
_atom_site_refinement_flags
_atom_site_disorder_assembly
_atom_site_disorder_group
C7 C 0.93125(17) 0.85590(9) 0.62766(6) 0.0387(3) Uani 1 1 d . . .
C8 C 0.74960(18) 0.84247(10) 0.62837(6) 0.0394(3) Uani 1 1 d . . .
H8 H 0.7322 0.7726 0.6256 0.047 Uiso 1 1 calc R . .
C5 C 0.97641(17) 0.95872(10) 0.64462(6) 0.0377(3) Uani 1 1 d . . .
C14 C 0.66192(19) 0.88679(11) 0.57700(7) 0.0469(4) Uani 1 1 d . . .
C6 C 0.8851(2) 1.00870(11) 0.68373(7) 0.0457(3) Uani 1 1 d . . .
C11 C 0.9947(2) 0.82517(12) 0.56965(8) 0.0529(4) Uani 1 1 d . . .
H11A H 1.1082 0.8390 0.5680 0.063 Uiso 1 1 calc R . .
H11B H 0.9814 0.7558 0.5657 0.063 Uiso 1 1 calc R . .
C4 C 1.1135(2) 1.00204(12) 0.62463(8) 0.0512(4) Uani 1 1 d . . .
H4 H 1.1751 0.9699 0.5979 0.061 Uiso 1 1 calc R . .
C2 C 1.0719(3) 1.14050(12) 0.68220(8) 0.0596(5) Uani 1 1 d . . .
H2 H 1.1041 1.2009 0.6951 0.072 Uiso 1 1 calc R . .
C1 C 0.9354(2) 1.09955(12) 0.70186(8) 0.0572(4) Uani 1 1 d . . .
H1 H 0.8740 1.1330 0.7281 0.069 Uiso 1 1 calc R . .
C13 C 0.7389(3) 0.85250(13) 0.52174(7) 0.0564(4) Uani 1 1 d . . .
H13A H 0.7232 0.7834 0.5177 0.068 Uiso 1 1 calc R . .
H13B H 0.6873 0.8843 0.4902 0.068 Uiso 1 1 calc R . .
C12 C 0.9133(3) 0.87450(14) 0.52079(7) 0.0619(5) Uani 1 1 d . . .
H12A H 0.9295 0.9438 0.5233 0.074 Uiso 1 1 calc R . .
H12B H 0.9595 0.8521 0.4856 0.074 Uiso 1 1 calc R . .
C9 C 0.6824(2) 0.87163(15) 0.68596(8) 0.0605(5) Uani 1 1 d . . .
H9A H 0.5668 0.8677 0.6845 0.073 Uiso 1 1 calc R . .
H9B H 0.7189 0.8253 0.7138 0.073 Uiso 1 1 calc R . .
C3 C 1.1614(2) 1.09204(14) 0.64325(9) 0.0612(5) Uani 1 1 d . . .
H3 H 1.2547 1.1197 0.6293 0.073 Uiso 1 1 calc R . .
C17 C 0.6656(3) 0.99318(14) 0.57582(9) 0.0675(6) Uani 1 1 d . . .
C16 C 1.0065(3) 0.78765(13) 0.67171(10) 0.0706(6) Uani 1 1 d . . .
H16A H 0.9751 0.8077 0.7088 0.106 Uiso 1 1 calc R . .
H16B H 1.1208 0.7901 0.6686 0.106 Uiso 1 1 calc R . .
H16C H 0.9704 0.7227 0.6651 0.106 Uiso 1 1 calc R . .
C15 C 0.4861(3) 0.8553(2) 0.57740(12) 0.0835(7) Uani 1 1 d . . .
H15A H 0.4371 0.8727 0.5423 0.125 Uiso 1 1 calc R . .
H15B H 0.4313 0.8870 0.6078 0.125 Uiso 1 1 calc R . .
H15C H 0.4799 0.7865 0.5824 0.125 Uiso 1 1 calc R . .
C10 C 0.7283(3) 0.97115(16) 0.70516(10) 0.0734(6) Uani 1 1 d . . .
H10A H 0.6450 1.0157 0.6937 0.088 Uiso 1 1 calc R . .
H10B H 0.7316 0.9714 0.7460 0.088 Uiso 1 1 calc R . .
N1 N 0.6623(4) 1.07447(14) 0.57109(12) 0.1130(10) Uani 1 1 d . . .

loop_
_atom_site_aniso_label
_atom_site_aniso_U_11
_atom_site_aniso_U_22
_atom_site_aniso_U_33
_atom_site_aniso_U_23
_atom_site_aniso_U_13
_atom_site_aniso_U_12
C7 0.0413(7) 0.0312(6) 0.0437(7) -0.0043(5) -0.0026(5) 0.0041(5)
C8 0.0453(7) 0.0338(6) 0.0392(6) -0.0003(5) 0.0027(5) -0.0053(5)
C5 0.0409(6) 0.0325(6) 0.0397(6) -0.0046(5) -0.0053(5) 0.0031(5)
C14 0.0452(7) 0.0416(7) 0.0538(8) -0.0036(6) -0.0093(6) 0.0005(6)
C6 0.0525(8) 0.0417(7) 0.0428(7) -0.0072(6) 0.0003(6) 0.0018(6)
C11 0.0474(8) 0.0472(8) 0.0641(10) -0.0235(7) 0.0109(7) -0.0013(6)
C4 0.0489(8) 0.0496(8) 0.0550(9) -0.0097(7) 0.0011(7) -0.0065(7)
C2 0.0802(12) 0.0355(7) 0.0632(10) -0.0056(7) -0.0189(9) -0.0086(7)
C1 0.0737(11) 0.0420(8) 0.0559(9) -0.0154(7) -0.0054(8) 0.0075(7)
C13 0.0775(12) 0.0517(9) 0.0400(7) -0.0034(7) -0.0079(8) -0.0099(8)
C12 0.0843(13) 0.0590(10) 0.0423(8) -0.0117(7) 0.0192(8) -0.0190(9)
C9 0.0650(11) 0.0686(11) 0.0480(9) -0.0081(8) 0.0184(8) -0.0197(9)
C3 0.0666(11) 0.0533(9) 0.0638(11) 0.0001(8) -0.0075(9) -0.0198(8)
C17 0.0792(13) 0.0503(10) 0.0730(12) -0.0018(8) -0.0267(10) 0.0185(9)
C16 0.0874(14) 0.0427(9) 0.0817(13) 0.0036(8) -0.0325(12) 0.0135(9)
C15 0.0456(10) 0.1038(18) 0.1009(18) -0.0112(14) -0.0134(11) -0.0040(11)
C10 0.0748(13) 0.0752(13) 0.0702(12) -0.0311(10) 0.0294(10) -0.0103(10)
N1 0.162(3) 0.0482(10) 0.129(2) -0.0016(11) -0.0607(18) 0.0331(12)

loop_
_atom_type_symbol
_atom_type_description
_atom_type_scat_dispersion_real
_atom_type_scat_dispersion_imag
_atom_type_scat_source
C C 0.0033 0.0000 'International Tables Vol C Tables 4.2.6.8 and 6.1.1.4'
H H 0.0000 0.0000 'International Tables Vol C Tables 4.2.6.8 and 6.1.1.4'
N N 0.0061 0.0000 'International Tables Vol C Tables 4.2.6.8 and 6.1.1.4'

loop_
_geom_angle_atom_site_label_1
_geom_angle_atom_site_label_2
_geom_angle_atom_site_label_3
_geom_angle
_geom_angle_site_symmetry_1
_geom_angle_site_symmetry_3
_geom_angle_publ_flag
C5 C7 C8 110.86(11) . . ?
C5 C7 C11 114.14(12) . . ?
C8 C7 C11 108.63(12) . . ?
C5 C7 C16 106.88(13) . . ?
C8 C7 C16 108.87(14) . . ?
C11 C7 C16 107.27(14) . . ?
C9 C8 C7 110.02(13) . . ?
C9 C8 C14 115.08(15) . . ?
C7 C8 C14 114.42(12) . . ?
C4 C5 C6 118.18(14) . . ?
C4 C5 C7 121.37(13) . . ?
C6 C5 C7 120.32(13) . . ?
C17 C14 C15 107.67(18) . . ?
C17 C14 C13 106.48(16) . . ?
C15 C14 C13 108.66(16) . . ?
C17 C14 C8 113.61(13) . . ?
C15 C14 C8 109.70(17) . . ?
C13 C14 C8 110.54(14) . . ?
C5 C6 C1 119.31(16) . . ?
C5 C6 C10 122.43(14) . . ?
C1 C6 C10 118.17(15) . . ?
C12 C11 C7 114.08(14) . . ?
C5 C4 C3 121.58(16) . . ?
C1 C2 C3 119.29(15) . . ?
C2 C1 C6 121.64(17) . . ?
C12 C13 C14 111.12(13) . . ?
C13 C12 C11 109.76(15) . . ?
C10 C9 C8 114.74(14) . . ?
C2 C3 C4 120.00(18) . . ?
N1 C17 C14 174.7(2) . . ?
C6 C10 C9 116.03(15) . . ?

loop_
_geom_bond_atom_site_label_1
_geom_bond_atom_site_label_2
_geom_bond_distance
_geom_bond_site_symmetry_2
_geom_bond_publ_flag
C7 C5 1.525(2) . ?
C7 C8 1.531(2) . ?
C7 C11 1.535(2) . ?
C7 C16 1.543(2) . ?
C8 C9 1.531(2) . ?
C8 C14 1.549(2) . ?
C5 C4 1.378(2) . ?
C5 C6 1.387(2) . ?
C14 C17 1.472(3) . ?
C14 C15 1.534(3) . ?
C14 C13 1.536(2) . ?
C6 C1 1.393(2) . ?
C6 C10 1.499(3) . ?
C11 C12 1.507(3) . ?
C4 C3 1.380(2) . ?
C2 C1 1.358(3) . ?
C2 C3 1.365(3) . ?
C13 C12 1.491(3) . ?
C9 C10 1.500(3) . ?
C17 N1 1.130(3) . ?
